data_1507586
loop_
_publ_author_name
'Hern\'andez-Torres, Gloria'
'Tan, Bin'
'Barbas, 3rd, Carlos F'

_publ_section_title
;
 Organocatalysis as a safe practical method for the stereospecific
 dibromination of unsaturated compounds.
;
_journal_issue 7
_journal_name_full 'Organic letters'
_journal_page_first 1858
_journal_page_last 1861
_journal_paper_doi 10.1021/ol300456x
_journal_volume 14
_journal_year 2012
_chemical_formula_moiety 'C16 H17 Br2 N O5'
_chemical_formula_sum 'C16 H17 Br2 N O5'
_chemical_formula_weight 463.13
_chemical_name_systematic
; 
 ? 
;
_space_group_IT_number 9
_symmetry_cell_setting monoclinic
_symmetry_space_group_name_Hall 'C -2yc'
_symmetry_space_group_name_H-M 'C 1 c 1'
_atom_sites_solution_hydrogens geom
_atom_sites_solution_primary direct
_atom_sites_solution_secondary difmap
_audit_creation_method SHELXL-97
_cell_angle_alpha 90.00
_cell_angle_beta 91.9540(10)
_cell_angle_gamma 90.00
_cell_formula_units_Z 4
_cell_length_a 10.5664(3)
_cell_length_b 14.0387(3)
_cell_length_c 11.8735(3)
_cell_measurement_reflns_used 8121
_cell_measurement_temperature 100(2)
_cell_measurement_theta_max 68.22
_cell_measurement_theta_min 5.24
_cell_volume 1760.27(8)
_computing_cell_refinement 'Bruker SAINT'
_computing_data_collection 'Bruker APEX2'
_computing_data_reduction 'Bruker SAINT'
_computing_molecular_graphics 'Bruker SHELXTL'
_computing_publication_material 'Bruker SHELXTL'
_computing_structure_refinement 'SHELXL-97 (Sheldrick, 2008)'
_computing_structure_solution 'SHELXS-97 (Sheldrick, 2008)'
_diffrn_ambient_temperature 100(2)
_diffrn_measured_fraction_theta_full 0.960
_diffrn_measured_fraction_theta_max 0.959
_diffrn_measurement_device_type 'Bruker APEX CCD'
_diffrn_measurement_method '\f and \w scans'
_diffrn_radiation_monochromator 'Double Bounce Multilayer Mirror'
_diffrn_radiation_source 'Rotating Anode'
_diffrn_radiation_type CuK\a
_diffrn_radiation_wavelength 1.54184
_diffrn_reflns_av_R_equivalents 0.0273
_diffrn_reflns_av_sigmaI/netI 0.0318
_diffrn_reflns_limit_h_max 12
_diffrn_reflns_limit_h_min -12
_diffrn_reflns_limit_k_max 16
_diffrn_reflns_limit_k_min -16
_diffrn_reflns_limit_l_max 14
_diffrn_reflns_limit_l_min -14
_diffrn_reflns_number 9423
_diffrn_reflns_theta_full 68.00
_diffrn_reflns_theta_max 68.22
_diffrn_reflns_theta_min 5.24
_exptl_absorpt_coefficient_mu 6.077
_exptl_absorpt_correction_T_max 0.7509
_exptl_absorpt_correction_T_min 0.4626
_exptl_absorpt_correction_type multi-scan
_exptl_absorpt_process_details SADABS
_exptl_crystal_colour Colorless
_exptl_crystal_density_diffrn 1.748
_exptl_crystal_density_meas ?
_exptl_crystal_density_method 'not measured'
_exptl_crystal_description Block
_exptl_crystal_F_000 920
_exptl_crystal_size_max 0.15
_exptl_crystal_size_mid 0.10
_exptl_crystal_size_min 0.05
_refine_diff_density_max 0.742
_refine_diff_density_min -0.334
_refine_diff_density_rms 0.093
_refine_ls_abs_structure_details 'Flack H D (1983), Acta Cryst. A39, 876-881'
_refine_ls_abs_structure_Flack 0.025(17)
_refine_ls_extinction_coef 'not measured'
_refine_ls_extinction_method none
_refine_ls_goodness_of_fit_ref 1.036
_refine_ls_hydrogen_treatment constr
_refine_ls_matrix_type full
_refine_ls_number_parameters 221
_refine_ls_number_reflns 2657
_refine_ls_number_restraints 2
_refine_ls_restrained_S_all 1.035
_refine_ls_R_factor_all 0.0282
_refine_ls_R_factor_gt 0.0281
_refine_ls_shift/su_max 0.001
_refine_ls_shift/su_mean 0.000
_refine_ls_structure_factor_coef Fsqd
_refine_ls_weighting_details 'calc w=1/[\s^2^(Fo^2^)+(0.0543P)^2^+0.2848P] where P=(Fo^2^+2Fc^2^)/3'
_refine_ls_weighting_scheme calc
_refine_ls_wR_factor_gt 0.0668
_refine_ls_wR_factor_ref 0.0669
_reflns_number_gt 2642
_reflns_number_total 2657
_reflns_threshold_expression >2sigma(I)
_cod_data_source_file ol300456x_si_002.cif
_cod_data_source_block barbas16_0m
_cod_depositor_comments
;
The following automatic conversions were performed:

'_symmetry_cell_setting' value 'Monoclinic' changed to 'monoclinic'
according to /home/saulius/struct/CIF-dictionaries/cif_core.dic
dictionary named 'cif_core.dic' version 2.4.1 from 2010-06-29.

Automatic conversion script
Id: cif_fix_values 1715 2011-07-08 13:25:40Z adriana 

The following automatic conversions were performed:

'_exptl_crystal_density_meas' value 'not measured' was changed to '?'
- the value is perceived as not measured.

Automatic conversion script
Id: cif_fix_values 3008 2015-01-20 13:52:24Z robertas 
;
_cod_original_sg_symbol_H-M Cc
_cod_database_code 1507586

loop_
_symmetry_equiv_pos_as_xyz
'x, y, z'
'x, -y, z+1/2'
'x+1/2, y+1/2, z'
'x+1/2, -y+1/2, z+1/2'

loop_
_atom_site_label
_atom_site_type_symbol
_atom_site_fract_x
_atom_site_fract_y
_atom_site_fract_z
_atom_site_U_iso_or_equiv
_atom_site_adp_type
_atom_site_occupancy
_atom_site_symmetry_multiplicity
_atom_site_calc_flag
_atom_site_refinement_flags
Br1 Br 0.76438(3) 0.11214(3) 0.44984(3) 0.02696(11) Uani 1 1 d .
Br2 Br 0.90508(2) 0.13584(2) 0.08622(2) 0.02390(11) Uani 1 1 d .
O1 O 0.5987(3) 0.14813(17) 0.2123(2) 0.0275(6) Uani 1 1 d .
O2 O 1.0887(3) 0.13747(18) 0.3082(3) 0.0356(7) Uani 1 1 d .
O3 O 0.9824(3) 0.26270(19) 0.3740(2) 0.0316(6) Uani 1 1 d .
O4 O 0.5072(3) -0.13648(17) 0.1427(3) 0.0360(7) Uani 1 1 d .
O5 O 0.4496(2) 0.01699(16) 0.1171(2) 0.0256(5) Uani 1 1 d .
N1 N 0.6378(3) -0.01603(19) 0.2025(2) 0.0206(5) Uani 1 1 d .
C1 C 0.6650(4) 0.0793(3) 0.2289(3) 0.0255(7) Uani 1 1 d .
C2 C 0.7969(3) 0.0811(3) 0.2888(3) 0.0238(7) Uani 1 1 d .
C3 C 0.8425(4) -0.0194(2) 0.2789(3) 0.0236(7) Uani 1 1 d .
C4 C 0.7456(3) -0.0745(2) 0.2312(3) 0.0196(7) Uani 1 1 d .
C5 C 0.7609(3) -0.1721(2) 0.2154(3) 0.0224(7) Uani 1 1 d .
H5 H 0.6946 -0.2100 0.1832 0.027 Uiso 1 1 calc R
C6 C 0.8767(3) -0.2118(2) 0.2485(3) 0.0251(7) Uani 1 1 d .
H6 H 0.8895 -0.2781 0.2378 0.030 Uiso 1 1 calc R
C7 C 0.9740(3) -0.1577(3) 0.2965(3) 0.0258(7) Uani 1 1 d .
H7 H 1.0521 -0.1869 0.3185 0.031 Uiso 1 1 calc R
C8 C 0.9572(4) -0.0604(2) 0.3124(3) 0.0267(7) Uani 1 1 d .
H8 H 1.0231 -0.0227 0.3457 0.032 Uiso 1 1 calc R
C9 C 0.8728(4) 0.1644(3) 0.2432(3) 0.0267(7) Uani 1 1 d .
H9 H 0.8186 0.2227 0.2451 0.032 Uiso 1 1 calc R
C10 C 0.9949(4) 0.1847(3) 0.3112(3) 0.0267(7) Uani 1 1 d .
C11 C 1.0859(4) 0.2840(3) 0.4531(3) 0.0352(8) Uani 1 1 d .
H11A H 1.1650 0.2884 0.4127 0.053 Uiso 1 1 calc R
H11B H 1.0931 0.2333 0.5096 0.053 Uiso 1 1 calc R
H11C H 1.0695 0.3448 0.4905 0.053 Uiso 1 1 calc R
C12 C 0.5249(3) -0.0518(2) 0.1514(3) 0.0222(6) Uani 1 1 d .
C13 C 0.3303(3) -0.0061(3) 0.0508(3) 0.0278(7) Uani 1 1 d .
C14 C 0.2435(4) -0.0675(3) 0.1205(4) 0.0394(9) Uani 1 1 d .
H14A H 0.2791 -0.1317 0.1280 0.059 Uiso 1 1 calc R
H14B H 0.1596 -0.0711 0.0829 0.059 Uiso 1 1 calc R
H14C H 0.2359 -0.0392 0.1954 0.059 Uiso 1 1 calc R
C15 C 0.2698(4) 0.0915(3) 0.0342(5) 0.0448(10) Uani 1 1 d .
H15A H 0.2599 0.1218 0.1077 0.067 Uiso 1 1 calc R
H15B H 0.1866 0.0843 -0.0038 0.067 Uiso 1 1 calc R
H15C H 0.3240 0.1312 -0.0120 0.067 Uiso 1 1 calc R
C16 C 0.3646(4) -0.0501(4) -0.0582(4) 0.0460(11) Uani 1 1 d .
H16A H 0.4194 -0.0066 -0.0987 0.069 Uiso 1 1 calc R
H16B H 0.2874 -0.0626 -0.1040 0.069 Uiso 1 1 calc R
H16C H 0.4094 -0.1102 -0.0435 0.069 Uiso 1 1 calc R

loop_
_atom_site_aniso_label
_atom_site_aniso_U_11
_atom_site_aniso_U_22
_atom_site_aniso_U_33
_atom_site_aniso_U_23
_atom_site_aniso_U_13
_atom_site_aniso_U_12
Br1 0.0293(2) 0.03099(17) 0.02087(18) -0.00176(14) 0.00466(14) -0.00076(15)
Br2 0.0277(2) 0.02462(16) 0.01947(18) -0.00037(13) 0.00191(14) -0.00155(14)
O1 0.0180(13) 0.0225(11) 0.0415(15) -0.0035(10) -0.0064(11) 0.0046(10)
O2 0.0280(17) 0.0277(14) 0.0505(18) -0.0036(12) -0.0088(14) -0.0002(10)
O3 0.0238(13) 0.0332(13) 0.0374(13) -0.0042(11) -0.0051(11) -0.0019(10)
O4 0.0296(16) 0.0214(13) 0.0560(19) 0.0014(11) -0.0125(14) -0.0037(10)
O5 0.0185(11) 0.0208(11) 0.0368(13) 0.0008(9) -0.0079(11) 0.0003(9)
N1 0.0166(13) 0.0184(12) 0.0265(14) -0.0027(10) -0.0033(11) 0.0011(10)
C1 0.0255(19) 0.0210(16) 0.0299(17) -0.0014(13) -0.0003(15) 0.0015(14)
C2 0.0236(18) 0.0212(16) 0.0263(17) 0.0001(13) -0.0036(14) 0.0044(13)
C3 0.0234(16) 0.0201(15) 0.0271(16) -0.0033(11) -0.0014(14) 0.0026(12)
C4 0.0181(16) 0.0201(15) 0.0208(15) 0.0002(12) 0.0033(13) 0.0031(12)
C5 0.0230(18) 0.0195(16) 0.0246(16) 0.0005(11) -0.0015(14) -0.0022(12)
C6 0.0280(18) 0.0164(14) 0.0311(17) 0.0020(12) 0.0041(15) 0.0042(13)
C7 0.0235(18) 0.0260(16) 0.0281(18) 0.0009(13) 0.0032(15) 0.0068(14)
C8 0.0234(19) 0.0231(16) 0.0332(18) -0.0007(13) -0.0056(15) 0.0029(13)
C9 0.0294(19) 0.0238(16) 0.0271(17) -0.0037(14) 0.0009(15) 0.0004(14)
C10 0.0262(19) 0.0197(16) 0.0337(18) 0.0029(13) -0.0043(15) -0.0003(13)
C11 0.031(2) 0.044(2) 0.0291(18) -0.0065(16) -0.0069(17) -0.0021(17)
C12 0.0202(16) 0.0246(15) 0.0219(15) -0.0025(12) 0.0005(13) -0.0006(12)
C13 0.0172(16) 0.0293(17) 0.0365(19) -0.0004(14) -0.0046(15) -0.0028(12)
C14 0.023(2) 0.051(2) 0.045(2) 0.0102(19) -0.0011(17) -0.0068(17)
C15 0.024(2) 0.036(2) 0.073(3) 0.006(2) -0.024(2) 0.0009(16)
C16 0.023(2) 0.079(3) 0.035(2) -0.010(2) -0.0067(17) 0.001(2)

loop_
_atom_type_symbol
_atom_type_description
_atom_type_scat_dispersion_real
_atom_type_scat_dispersion_imag
_atom_type_scat_source
C C 0.0181 0.0091 'International Tables Vol C Tables 4.2.6.8 and 6.1.1.4'
H H 0.0000 0.0000 'International Tables Vol C Tables 4.2.6.8 and 6.1.1.4'
Br Br -0.6763 1.2805 'International Tables Vol C Tables 4.2.6.8 and 6.1.1.4'
N N 0.0311 0.0180 'International Tables Vol C Tables 4.2.6.8 and 6.1.1.4'
O O 0.0492 0.0322 'International Tables Vol C Tables 4.2.6.8 and 6.1.1.4'

loop_
_geom_angle_atom_site_label_1
_geom_angle_atom_site_label_2
_geom_angle_atom_site_label_3
_geom_angle
C10 O3 C11 116.5(3)
C12 O5 C13 119.7(3)
C1 N1 C12 126.9(3)
C1 N1 C4 109.7(3)
C12 N1 C4 123.4(3)
O1 C1 N1 127.9(4)
O1 C1 C2 124.9(3)
N1 C1 C2 107.1(3)
C3 C2 C9 121.3(3)
C3 C2 C1 103.7(3)
C9 C2 C1 109.0(3)
C3 C2 Br1 110.2(2)
C9 C2 Br1 106.4(2)
C1 C2 Br1 105.2(2)
C8 C3 C4 120.7(3)
C8 C3 C2 130.4(3)
C4 C3 C2 108.8(3)
C3 C4 C5 121.0(3)
C3 C4 N1 110.3(3)
C5 C4 N1 128.7(3)
C6 C5 C4 117.5(3)
C6 C5 H5 121.2
C4 C5 H5 121.2
C7 C6 C5 122.0(3)
C7 C6 H6 119.0
C5 C6 H6 119.0
C6 C7 C8 119.8(3)
C6 C7 H7 120.1
C8 C7 H7 120.1
C3 C8 C7 118.9(3)
C3 C8 H8 120.6
C7 C8 H8 120.6
C10 C9 C2 113.6(3)
C10 C9 Br2 111.9(3)
C2 C9 Br2 107.0(2)
C10 C9 H9 108.1
C2 C9 H9 108.1
Br2 C9 H9 108.1
O2 C10 O3 124.8(4)
O2 C10 C9 124.6(4)
O3 C10 C9 110.6(3)
O3 C11 H11A 109.5
O3 C11 H11B 109.5
H11A C11 H11B 109.5
O3 C11 H11C 109.5
H11A C11 H11C 109.5
H11B C11 H11C 109.5
O4 C12 O5 127.5(3)
O4 C12 N1 120.9(3)
O5 C12 N1 111.5(3)
C16 C13 O5 108.7(3)
C16 C13 C15 112.0(4)
O5 C13 C15 102.4(3)
C16 C13 C14 113.9(4)
O5 C13 C14 110.4(3)
C15 C13 C14 108.8(3)
C13 C14 H14A 109.5
C13 C14 H14B 109.5
H14A C14 H14B 109.5
C13 C14 H14C 109.5
H14A C14 H14C 109.5
H14B C14 H14C 109.5
C13 C15 H15A 109.5
C13 C15 H15B 109.5
H15A C15 H15B 109.5
C13 C15 H15C 109.5
H15A C15 H15C 109.5
H15B C15 H15C 109.5
C13 C16 H16A 109.5
C13 C16 H16B 109.5
H16A C16 H16B 109.5
C13 C16 H16C 109.5
H16A C16 H16C 109.5
H16B C16 H16C 109.5

loop_
_geom_bond_atom_site_label_1
_geom_bond_atom_site_label_2
_geom_bond_distance
Br1 C2 2.002(4)
Br2 C9 1.948(4)
O1 C1 1.205(5)
O2 C10 1.194(5)
O3 C10 1.333(5)
O3 C11 1.448(5)
O4 C12 1.207(4)
O5 C12 1.308(4)
O5 C13 1.499(4)
N1 C1 1.403(4)
N1 C12 1.412(4)
N1 C4 1.436(4)
C1 C2 1.543(5)
C2 C3 1.498(5)
C2 C9 1.528(4)
C3 C8 1.388(5)
C3 C4 1.388(5)
C4 C5 1.392(4)
C5 C6 1.389(5)
C5 H5 0.9500
C6 C7 1.386(5)
C6 H6 0.9500
C7 C8 1.390(5)
C7 H7 0.9500
C8 H8 0.9500
C9 C10 1.526(6)
C9 H9 1.0000
C11 H11A 0.9800
C11 H11B 0.9800
C11 H11C 0.9800
C13 C16 1.489(6)
C13 C15 1.522(5)
C13 C14 1.524(5)
C14 H14A 0.9800
C14 H14B 0.9800
C14 H14C 0.9800
C15 H15A 0.9800
C15 H15B 0.9800
C15 H15C 0.9800
C16 H16A 0.9800
C16 H16B 0.9800
C16 H16C 0.9800
